data_2227896
loop_
_publ_author_name
'DeBurgomaster, Paul'
'Zubieta, Jon'

_publ_section_title
;
 [\m-2,3,5,6-Tetrakis(2-pyridyl)pyrazine-\k^6^<i>N</i>^6^,<i>N</i>^1^,<i>N</i>^2^:<i>N</i>^3^,<i>N</i>^4^,<i>N</i>^5^]bis[diaqua(dihydrogen
 <i>m</i>-phenylenediphosphonato-\k<i>O</i>)nickel(II)] dihydrate
;
_journal_issue 11
_journal_name_full 'Acta Crystallographica Section E'
_journal_page_first m1424
_journal_page_last m1425
_journal_paper_doi 10.1107/S1600536810041279
_journal_volume 66
_journal_year 2010
_chemical_formula_iupac '[Ni2 (C6 H6 O6 P2)2 (C24 H16 N6) (H2 O)4] , 2H2 O'
_chemical_formula_moiety 'C36 H36 N6 Ni2 O16 P4, 2(H2 O)'
_chemical_formula_sum 'C36 H40 N6 Ni2 O18 P4'
_chemical_formula_weight 1086.04
_chemical_name_systematic
;
[\m-2,3,5,6-Tetrakis(2-pyridyl)pyrazine-
\k^6^<i>N</i>^6^,<i>N</i>^1^,<i>N</i>^2^:<i>N</i>^3^,<i>N</i>^4^,<i>N</i>^5^]
bis[diaqua(dihydrogen
<i>m</i>-phenylenediphosphonato-\k<i>O</i>)nickel(II)] dihydrate
;
_space_group_IT_number 2
_symmetry_cell_setting triclinic
_symmetry_space_group_name_Hall '-P 1'
_symmetry_space_group_name_H-M 'P -1'
_atom_sites_solution_hydrogens geom
_atom_sites_solution_primary direct
_atom_sites_solution_secondary difmap
_audit_creation_method SHELXL-97
_cell_angle_alpha 85.386(2)
_cell_angle_beta 81.7070(10)
_cell_angle_gamma 69.3640(10)
_cell_formula_units_Z 1
_cell_length_a 7.9702(6)
_cell_length_b 10.0785(8)
_cell_length_c 14.0960(12)
_cell_measurement_reflns_used 3874
_cell_measurement_temperature 298(2)
_cell_measurement_theta_max 28.23
_cell_measurement_theta_min 2.75
_cell_volume 1048.03(15)
_computing_cell_refinement 'SAINT (Bruker, 1998)'
_computing_data_collection 'SMART (Bruker, 1998)'
_computing_data_reduction 'SAINT (Bruker, 1998)'
_computing_molecular_graphics 'DIAMOND (Brandenburg & Putz, 1999)'
_computing_publication_material 'SHELXTL (Sheldrick, 2008)'
_computing_structure_refinement 'SHELXL97 (Sheldrick, 2008)'
_computing_structure_solution 'SHELXS97 (Sheldrick, 2008)'
_diffrn_ambient_temperature 298(2)
_diffrn_measured_fraction_theta_full 0.988
_diffrn_measured_fraction_theta_max 0.988
_diffrn_measurement_device_type 'Bruker APEX CCD area-detector'
_diffrn_measurement_method '\f and \w scans'
_diffrn_radiation_monochromator graphite
_diffrn_radiation_source 'fine-focus sealed tube'
_diffrn_radiation_type MoK\a
_diffrn_radiation_wavelength 0.71073
_diffrn_reflns_av_R_equivalents 0.0232
_diffrn_reflns_av_sigmaI/netI 0.0365
_diffrn_reflns_limit_h_max 10
_diffrn_reflns_limit_h_min -10
_diffrn_reflns_limit_k_max 13
_diffrn_reflns_limit_k_min -13
_diffrn_reflns_limit_l_max 18
_diffrn_reflns_limit_l_min -18
_diffrn_reflns_number 10484
_diffrn_reflns_theta_full 28.08
_diffrn_reflns_theta_max 28.08
_diffrn_reflns_theta_min 2.75
_diffrn_standards_number 0
_exptl_absorpt_coefficient_mu 1.138
_exptl_absorpt_correction_T_max 0.885
_exptl_absorpt_correction_T_min 0.804
_exptl_absorpt_correction_type multi-scan
_exptl_absorpt_process_details '(SADABS; Bruker, 1998)'
_exptl_crystal_colour yellow
_exptl_crystal_density_diffrn 1.721
_exptl_crystal_density_meas 1.724(2)
_exptl_crystal_density_method flotation
_exptl_crystal_description block
_exptl_crystal_F_000 558
_exptl_crystal_size_max 0.20
_exptl_crystal_size_mid 0.14
_exptl_crystal_size_min 0.11
_refine_diff_density_max 0.909
_refine_diff_density_min -0.797
_refine_ls_extinction_method none
_refine_ls_goodness_of_fit_ref 1.322
_refine_ls_hydrogen_treatment constr
_refine_ls_matrix_type full
_refine_ls_number_parameters 304
_refine_ls_number_reflns 5044
_refine_ls_number_restraints 0
_refine_ls_restrained_S_all 1.322
_refine_ls_R_factor_all 0.0685
_refine_ls_R_factor_gt 0.0660
_refine_ls_shift/su_max 0.000
_refine_ls_shift/su_mean 0.000
_refine_ls_structure_factor_coef Fsqd
_refine_ls_weighting_details 'calc w=1/[\s^2^(Fo^2^)+(0.0262P)^2^+4.5072P] where P=(Fo^2^+2Fc^2^)/3'
_refine_ls_weighting_scheme calc
_refine_ls_wR_factor_gt 0.1316
_refine_ls_wR_factor_ref 0.1327
_reflns_number_gt 4821
_reflns_number_total 5044
_reflns_threshold_expression >2\s(I)
_cod_data_source_file pk2273.cif
_cod_data_source_block I
_cod_database_code 2227896
_cod_database_fobs_code 2227896

loop_
_symmetry_equiv_pos_as_xyz
'x, y, z'
'-x, -y, -z'

loop_
_atom_site_type_symbol
_atom_site_label
_atom_site_fract_x
_atom_site_fract_y
_atom_site_fract_z
_atom_site_U_iso_or_equiv
_atom_site_adp_type
_atom_site_calc_flag
_atom_site_refinement_flags
_atom_site_occupancy
_atom_site_disorder_assembly
_atom_site_disorder_group
Ni Ni1 -0.07580(6) 0.67510(5) 0.69829(3) 0.00726(13) Uani d . 1 . .
P P1 0.36680(13) 0.53302(10) 0.64046(7) 0.00822(19) Uani d . 1 . .
P P2 0.44896(13) 0.03282(10) 0.85848(7) 0.0097(2) Uani d . 1 . .
O O1 0.1916(4) 0.6581(3) 0.6542(2) 0.0117(5) Uani d . 1 . .
O O2 0.3592(4) 0.4229(3) 0.5703(2) 0.0121(5) Uani d . 1 . .
H H2' 0.3391 0.4617 0.5177 0.018 Uiso calc R 1 . .
O O3 0.5296(4) 0.5787(3) 0.60760(19) 0.0118(5) Uani d . 1 . .
O O4 0.4279(4) -0.0163(3) 0.76433(19) 0.0125(5) Uani d . 1 . .
O O5 0.2948(4) 0.0145(3) 0.9359(2) 0.0151(6) Uani d . 1 . .
H H5' 0.3043 0.0409 0.9878 0.023 Uiso calc R 1 . .
O O6 0.6315(4) -0.0397(3) 0.8936(2) 0.0131(6) Uani d . 1 . .
O O40 -0.3505(4) 0.7120(3) 0.7354(2) 0.0135(6) Uani d . 1 . .
H H40A -0.3999 0.6770 0.6998 0.020(13) Uiso d R 1 . .
H H40B -0.4191 0.8019 0.7417 0.019(13) Uiso d R 1 . .
O O41 -0.0740(4) 0.7601(3) 0.82264(19) 0.0125(6) Uani d . 1 . .
H H41A 0.0129 0.7965 0.8162 0.041(17) Uiso d R 1 . .
H H41B -0.1766 0.8105 0.8461 0.036(17) Uiso d R 1 . .
O O90 0.1372(4) 0.9039(3) 0.7492(2) 0.0190(6) Uani d . 1 . .
H H90A 0.1811 0.8321 0.7059 0.038(17) Uiso d R 1 . .
H H90B 0.2363 0.9222 0.7635 0.049(19) Uiso d R 1 . .
N N1 -0.0352(4) 0.4705(3) 0.7536(2) 0.0101(6) Uani d . 1 . .
N N2 -0.0652(4) 0.5726(3) 0.5797(2) 0.0089(6) Uani d . 1 . .
N N3 -0.1409(4) 0.8436(3) 0.5978(2) 0.0107(6) Uani d . 1 . .
C C1 0.3907(5) 0.4355(4) 0.7530(3) 0.0102(7) Uani d . 1 . .
C C2 0.4116(5) 0.2912(4) 0.7604(3) 0.0114(7) Uani d . 1 . .
H H2 0.4237 0.2423 0.7052 0.014 Uiso calc R 1 . .
C C3 0.4145(5) 0.2200(4) 0.8494(3) 0.0102(7) Uani d . 1 . .
C C4 0.3956(6) 0.2949(4) 0.9323(3) 0.0145(8) Uani d . 1 . .
H H4 0.3961 0.2488 0.9922 0.017 Uiso calc R 1 . .
C C5 0.3764(6) 0.4373(4) 0.9252(3) 0.0149(8) Uani d . 1 . .
H H5 0.3654 0.4861 0.9803 0.018 Uiso calc R 1 . .
C C6 0.3734(5) 0.5074(4) 0.8364(3) 0.0132(8) Uani d . 1 . .
H H6 0.3598 0.6031 0.8324 0.016 Uiso calc R 1 . .
C C7 -0.0568(5) 0.4352(4) 0.8473(3) 0.0138(8) Uani d . 1 . .
H H7A -0.0539 0.4973 0.8919 0.017 Uiso calc R 1 . .
C C8 -0.0831(6) 0.3106(4) 0.8799(3) 0.0175(8) Uani d . 1 . .
H H8A -0.0939 0.2877 0.9452 0.021 Uiso calc R 1 . .
C C9 -0.0931(6) 0.2202(4) 0.8141(3) 0.0177(8) Uani d . 1 . .
H H9 -0.1152 0.1371 0.8347 0.021 Uiso calc R 1 . .
C C10 -0.0699(5) 0.2546(4) 0.7170(3) 0.0137(8) Uani d . 1 . .
H H10 -0.0761 0.1950 0.6716 0.016 Uiso calc R 1 . .
C C11 -0.0373(5) 0.3793(4) 0.6889(3) 0.0113(7) Uani d . 1 . .
C C12 -0.0117(5) 0.4313(4) 0.5878(3) 0.0080(7) Uani d . 1 . .
C C13 -0.0605(5) 0.6454(4) 0.4965(3) 0.0087(7) Uani d . 1 . .
C C14 -0.1448(5) 0.8029(4) 0.5091(3) 0.0100(7) Uani d . 1 . .
C C15 -0.2340(5) 0.8978(4) 0.4408(3) 0.0124(7) Uani d . 1 . .
H H15 -0.2421 0.8667 0.3818 0.015 Uiso calc R 1 . .
C C16 -0.3113(5) 1.0407(4) 0.4623(3) 0.0134(8) Uani d . 1 . .
H H16 -0.3729 1.1066 0.4180 0.016 Uiso calc R 1 . .
C C17 -0.2956(5) 1.0839(4) 0.5507(3) 0.0146(8) Uani d . 1 . .
H H17 -0.3395 1.1796 0.5649 0.017 Uiso calc R 1 . .
C C18 -0.2134(5) 0.9818(4) 0.6170(3) 0.0132(8) Uani d . 1 . .
H H18 -0.2083 1.0101 0.6774 0.016 Uiso calc R 1 . .

loop_
_atom_site_aniso_label
_atom_site_aniso_U_11
_atom_site_aniso_U_22
_atom_site_aniso_U_33
_atom_site_aniso_U_12
_atom_site_aniso_U_13
_atom_site_aniso_U_23
Ni1 0.0073(2) 0.0063(2) 0.0088(2) -0.00260(17) -0.00161(17) -0.00129(17)
P1 0.0087(4) 0.0077(4) 0.0083(4) -0.0029(3) -0.0011(3) -0.0003(3)
P2 0.0117(5) 0.0082(4) 0.0089(4) -0.0027(4) -0.0022(4) 0.0002(3)
O1 0.0107(13) 0.0096(13) 0.0151(13) -0.0043(10) -0.0013(10) 0.0003(10)
O2 0.0142(13) 0.0122(13) 0.0115(13) -0.0064(11) -0.0020(10) -0.0004(10)
O3 0.0134(13) 0.0162(14) 0.0085(12) -0.0082(11) -0.0019(10) -0.0014(10)
O4 0.0164(14) 0.0101(13) 0.0112(13) -0.0041(11) -0.0022(11) -0.0032(10)
O5 0.0158(14) 0.0177(14) 0.0125(14) -0.0071(12) -0.0009(11) -0.0006(11)
O6 0.0126(13) 0.0123(13) 0.0119(13) -0.0009(11) -0.0022(10) -0.0003(10)
O40 0.0120(13) 0.0124(14) 0.0174(14) -0.0050(11) -0.0018(11) -0.0050(11)
O41 0.0116(13) 0.0121(13) 0.0140(13) -0.0041(11) -0.0005(11) -0.0042(11)
O90 0.0168(15) 0.0183(15) 0.0248(16) -0.0097(12) 0.0010(12) -0.0063(13)
N1 0.0075(14) 0.0113(15) 0.0109(15) -0.0017(12) -0.0027(12) -0.0003(12)
N2 0.0062(14) 0.0081(15) 0.0136(15) -0.0026(12) -0.0040(12) -0.0017(12)
N3 0.0091(15) 0.0101(15) 0.0142(16) -0.0046(12) -0.0015(12) -0.0023(12)
C1 0.0090(17) 0.0116(18) 0.0100(17) -0.0039(14) -0.0001(14) -0.0004(14)
C2 0.0106(17) 0.0122(18) 0.0126(18) -0.0041(14) -0.0040(14) -0.0022(14)
C3 0.0095(17) 0.0091(17) 0.0128(18) -0.0035(14) -0.0036(14) 0.0008(14)
C4 0.019(2) 0.0152(19) 0.0095(17) -0.0062(16) -0.0027(15) 0.0001(15)
C5 0.020(2) 0.0149(19) 0.0112(18) -0.0061(16) -0.0019(15) -0.0052(15)
C6 0.0157(19) 0.0077(17) 0.0169(19) -0.0046(15) -0.0031(15) -0.0006(14)
C7 0.0126(18) 0.0165(19) 0.0117(18) -0.0037(15) -0.0004(14) -0.0041(15)
C8 0.022(2) 0.015(2) 0.0118(18) -0.0031(16) -0.0012(16) 0.0041(15)
C9 0.021(2) 0.0093(18) 0.020(2) -0.0053(16) 0.0039(17) 0.0028(15)
C10 0.0171(19) 0.0086(17) 0.0157(19) -0.0052(15) 0.0001(15) -0.0021(14)
C11 0.0096(17) 0.0092(17) 0.0145(18) -0.0015(14) -0.0024(14) -0.0031(14)
C12 0.0095(16) 0.0093(17) 0.0076(16) -0.0052(13) -0.0054(13) 0.0025(13)
C13 0.0083(16) 0.0064(16) 0.0128(17) -0.0030(13) -0.0040(14) -0.0010(13)
C14 0.0091(17) 0.0085(17) 0.0132(18) -0.0043(14) -0.0004(14) -0.0008(14)
C15 0.0141(18) 0.0119(18) 0.0112(18) -0.0044(15) -0.0009(14) -0.0017(14)
C16 0.0108(17) 0.0112(18) 0.0151(19) -0.0006(14) -0.0013(15) 0.0028(15)
C17 0.0165(19) 0.0083(18) 0.018(2) -0.0044(15) 0.0008(16) -0.0030(15)
C18 0.0115(18) 0.0140(19) 0.0154(19) -0.0063(15) 0.0012(15) -0.0040(15)

loop_
_atom_type_symbol
_atom_type_description
_atom_type_scat_dispersion_real
_atom_type_scat_dispersion_imag
_atom_type_scat_source
C C 0.0033 0.0016 'International Tables Vol C Tables 4.2.6.8 and 6.1.1.4'
H H 0.0000 0.0000 'International Tables Vol C Tables 4.2.6.8 and 6.1.1.4'
N N 0.0061 0.0033 'International Tables Vol C Tables 4.2.6.8 and 6.1.1.4'
O O 0.0106 0.0060 'International Tables Vol C Tables 4.2.6.8 and 6.1.1.4'
P P 0.1023 0.0942 'International Tables Vol C Tables 4.2.6.8 and 6.1.1.4'
Ni Ni 0.3393 1.1124 'International Tables Vol C Tables 4.2.6.8 and 6.1.1.4'

loop_
_geom_angle_atom_site_label_1
_geom_angle_atom_site_label_2
_geom_angle_atom_site_label_3
_geom_angle_site_symmetry_1
_geom_angle_site_symmetry_3
_geom_angle
_geom_angle_publ_flag
N2 Ni1 O41 . . 174.66(12) ?
N2 Ni1 N1 . . 78.70(13) ?
O41 Ni1 N1 . . 96.31(12) ?
N2 Ni1 O40 . . 92.64(12) ?
O41 Ni1 O40 . . 88.91(11) ?
N1 Ni1 O40 . . 86.27(12) ?
N2 Ni1 O1 . . 87.69(12) ?
O41 Ni1 O1 . . 91.29(11) ?
N1 Ni1 O1 . . 99.42(11) ?
O40 Ni1 O1 . . 174.25(11) ?
N2 Ni1 N3 . . 78.95(13) ?
O41 Ni1 N3 . . 106.20(12) ?
N1 Ni1 N3 . . 156.87(13) ?
O40 Ni1 N3 . . 88.87(12) ?
O1 Ni1 N3 . . 85.55(12) ?
O1 P1 O3 . . 112.44(16) ?
O1 P1 O2 . . 112.43(16) ?
O3 P1 O2 . . 110.23(15) ?
O1 P1 C1 . . 107.08(17) ?
O3 P1 C1 . . 110.95(16) ?
O2 P1 C1 . . 103.31(17) ?
O4 P2 O6 . . 115.53(16) ?
O4 P2 O5 . . 108.24(16) ?
O6 P2 O5 . . 110.12(16) ?
O4 P2 C3 . . 109.86(17) ?
O6 P2 C3 . . 106.30(17) ?
O5 P2 C3 . . 106.41(17) ?
P1 O1 Ni1 . . 133.25(16) ?
P1 O2 H2' . . 109.5 ?
P2 O5 H5' . . 109.5 ?
Ni1 O40 H40A . . 116.6 ?
Ni1 O40 H40B . . 115.1 ?
H40A O40 H40B . . 106.5 ?
Ni1 O41 H41A . . 109.6 ?
Ni1 O41 H41B . . 112.7 ?
H41A O41 H41B . . 117.7 ?
H90A O90 H90B . . 106.4 ?
C7 N1 C11 . . 118.6(3) ?
C7 N1 Ni1 . . 124.9(3) ?
C11 N1 Ni1 . . 113.8(3) ?
C13 N2 C12 . . 124.1(3) ?
C13 N2 Ni1 . . 116.3(2) ?
C12 N2 Ni1 . . 116.6(2) ?
C18 N3 C14 . . 118.6(3) ?
C18 N3 Ni1 . . 126.3(3) ?
C14 N3 Ni1 . . 113.3(2) ?
C6 C1 C2 . . 118.9(3) ?
C6 C1 P1 . . 119.3(3) ?
C2 C1 P1 . . 121.6(3) ?
C3 C2 C1 . . 120.9(3) ?
C3 C2 H2 . . 119.6 ?
C1 C2 H2 . . 119.6 ?
C2 C3 C4 . . 119.1(4) ?
C2 C3 P2 . . 120.8(3) ?
C4 C3 P2 . . 120.1(3) ?
C5 C4 C3 . . 120.2(4) ?
C5 C4 H4 . . 119.9 ?
C3 C4 H4 . . 119.9 ?
C4 C5 C6 . . 120.4(4) ?
C4 C5 H5 . . 119.8 ?
C6 C5 H5 . . 119.8 ?
C5 C6 C1 . . 120.5(4) ?
C5 C6 H6 . . 119.7 ?
C1 C6 H6 . . 119.7 ?
N1 C7 C8 . . 122.5(4) ?
N1 C7 H7A . . 118.7 ?
C8 C7 H7A . . 118.7 ?
C7 C8 C9 . . 119.0(4) ?
C7 C8 H8A . . 120.5 ?
C9 C8 H8A . . 120.5 ?
C8 C9 C10 . . 119.2(4) ?
C8 C9 H9 . . 120.4 ?
C10 C9 H9 . . 120.4 ?
C9 C10 C11 . . 118.9(4) ?
C9 C10 H10 . . 120.6 ?
C11 C10 H10 . . 120.6 ?
N1 C11 C10 . . 121.7(4) ?
N1 C11 C12 . . 113.1(3) ?
C10 C11 C12 . . 125.1(3) ?
N2 C12 C13 . 2_566 117.7(3) ?
N2 C12 C11 . . 112.5(3) ?
C13 C12 C11 2_566 . 129.9(3) ?
N2 C13 C12 . 2_566 118.1(3) ?
N2 C13 C14 . . 112.0(3) ?
C12 C13 C14 2_566 . 129.8(3) ?
N3 C14 C15 . . 122.0(3) ?
N3 C14 C13 . . 113.7(3) ?
C15 C14 C13 . . 124.0(3) ?
C14 C15 C16 . . 118.5(4) ?
C14 C15 H15 . . 120.7 ?
C16 C15 H15 . . 120.7 ?
C17 C16 C15 . . 119.4(4) ?
C17 C16 H16 . . 120.3 ?
C15 C16 H16 . . 120.3 ?
C18 C17 C16 . . 118.6(4) ?
C18 C17 H17 . . 120.7 ?
C16 C17 H17 . . 120.7 ?
N3 C18 C17 . . 122.6(4) ?
N3 C18 H18 . . 118.7 ?
C17 C18 H18 . . 118.7 ?

loop_
_geom_bond_atom_site_label_1
_geom_bond_atom_site_label_2
_geom_bond_site_symmetry_2
_geom_bond_distance
_geom_bond_publ_flag
Ni1 N2 . 2.011(3) ?
Ni1 O41 . 2.016(3) ?
Ni1 N1 . 2.076(3) ?
Ni1 O40 . 2.082(3) ?
Ni1 O1 . 2.082(3) ?
Ni1 N3 . 2.089(3) ?
P1 O1 . 1.516(3) ?
P1 O3 . 1.525(3) ?
P1 O2 . 1.566(3) ?
P1 C1 . 1.795(4) ?
P2 O4 . 1.504(3) ?
P2 O6 . 1.515(3) ?
P2 O5 . 1.574(3) ?
P2 C3 . 1.805(4) ?
O2 H2' . 0.8200 ?
O5 H5' . 0.8200 ?
O40 H40A . 0.8445 ?
O40 H40B . 0.8824 ?
O41 H41A . 0.8831 ?
O41 H41B . 0.8318 ?
O90 H90A . 0.9213 ?
O90 H90B . 0.9235 ?
N1 C7 . 1.342(5) ?
N1 C11 . 1.353(5) ?
N2 C13 . 1.336(5) ?
N2 C12 . 1.336(5) ?
N3 C18 . 1.339(5) ?
N3 C14 . 1.355(5) ?
C1 C6 . 1.394(5) ?
C1 C2 . 1.402(5) ?
C2 C3 . 1.393(5) ?
C2 H2 . 0.9300 ?
C3 C4 . 1.403(5) ?
C4 C5 . 1.385(6) ?
C4 H4 . 0.9300 ?
C5 C6 . 1.385(6) ?
C5 H5 . 0.9300 ?
C6 H6 . 0.9300 ?
C7 C8 . 1.377(6) ?
C7 H7A . 0.9300 ?
C8 C9 . 1.380(6) ?
C8 H8A . 0.9300 ?
C9 C10 . 1.387(6) ?
C9 H9 . 0.9300 ?
C10 C11 . 1.388(5) ?
C10 H10 . 0.9300 ?
C11 C12 . 1.489(5) ?
C12 C13 2_566 1.406(5) ?
C13 C12 2_566 1.406(5) ?
C13 C14 . 1.504(5) ?
C14 C15 . 1.386(5) ?
C15 C16 . 1.392(5) ?
C15 H15 . 0.9300 ?
C16 C17 . 1.388(6) ?
C16 H16 . 0.9300 ?
C17 C18 . 1.382(6) ?
C17 H17 . 0.9300 ?
C18 H18 . 0.9300 ?

loop_
_geom_hbond_atom_site_label_D
_geom_hbond_atom_site_label_H
_geom_hbond_atom_site_label_A
_geom_hbond_site_symmetry_A
_geom_hbond_distance_DH
_geom_hbond_distance_HA
_geom_hbond_distance_DA
_geom_hbond_angle_DHA
O2 H2' O3 2_666 0.82 1.91 2.536(4) 131.9
O5 H5' O6 2_657 0.82 1.82 2.606(4) 161.6
O40 H40A O3 1_455 0.84 1.95 2.784(4) 169.9
O40 H40B O4 1_465 0.88 1.83 2.711(4) 174.9
O41 H41B O6 1_465 0.83 1.82 2.625(4) 162.9
O90 H90B O4 1_565 0.92 1.84 2.747(4) 166.1
O41 H41A O90 . 0.88 1.83 2.643(4) 151.2
O90 H90A O1 . 0.92 1.92 2.780(4) 153.8

loop_
_geom_torsion_atom_site_label_1
_geom_torsion_atom_site_label_2
_geom_torsion_atom_site_label_3
_geom_torsion_atom_site_label_4
_geom_torsion_site_symmetry_1
_geom_torsion_site_symmetry_2
_geom_torsion_site_symmetry_3
_geom_torsion_site_symmetry_4
_geom_torsion
_geom_torsion_publ_flag
O3 P1 O1 Ni1 . . . . -179.15(19) ?
O2 P1 O1 Ni1 . . . . 55.7(3) ?
C1 P1 O1 Ni1 . . . . -57.0(3) ?
N2 Ni1 O1 P1 . . . . -64.4(2) ?
O41 Ni1 O1 P1 . . . . 110.4(2) ?
N1 Ni1 O1 P1 . . . . 13.8(2) ?
N3 Ni1 O1 P1 . . . . -143.5(2) ?
N2 Ni1 N1 C7 . . . . -166.2(3) ?
O41 Ni1 N1 C7 . . . . 15.7(3) ?
O40 Ni1 N1 C7 . . . . -72.8(3) ?
O1 Ni1 N1 C7 . . . . 108.1(3) ?
N3 Ni1 N1 C7 . . . . -151.1(3) ?
N2 Ni1 N1 C11 . . . . -5.1(3) ?
O41 Ni1 N1 C11 . . . . 176.9(3) ?
O40 Ni1 N1 C11 . . . . 88.4(3) ?
O1 Ni1 N1 C11 . . . . -90.8(3) ?
N3 Ni1 N1 C11 . . . . 10.1(5) ?
N1 Ni1 N2 C13 . . . . -171.4(3) ?
O40 Ni1 N2 C13 . . . . 103.0(3) ?
O1 Ni1 N2 C13 . . . . -71.3(3) ?
N3 Ni1 N2 C13 . . . . 14.6(3) ?
N1 Ni1 N2 C12 . . . . -10.2(3) ?
O40 Ni1 N2 C12 . . . . -95.8(3) ?
O1 Ni1 N2 C12 . . . . 89.9(3) ?
N3 Ni1 N2 C12 . . . . 175.8(3) ?
N2 Ni1 N3 C18 . . . . 165.3(3) ?
O41 Ni1 N3 C18 . . . . -16.1(3) ?
N1 Ni1 N3 C18 . . . . 150.2(3) ?
O40 Ni1 N3 C18 . . . . 72.4(3) ?
O1 Ni1 N3 C18 . . . . -106.2(3) ?
N2 Ni1 N3 C14 . . . . 0.5(3) ?
O41 Ni1 N3 C14 . . . . 179.0(2) ?
N1 Ni1 N3 C14 . . . . -14.6(5) ?
O40 Ni1 N3 C14 . . . . -92.4(3) ?
O1 Ni1 N3 C14 . . . . 89.0(3) ?
O1 P1 C1 C6 . . . . -51.1(3) ?
O3 P1 C1 C6 . . . . 72.0(3) ?
O2 P1 C1 C6 . . . . -169.9(3) ?
O1 P1 C1 C2 . . . . 123.6(3) ?
O3 P1 C1 C2 . . . . -113.4(3) ?
O2 P1 C1 C2 . . . . 4.7(4) ?
C6 C1 C2 C3 . . . . 0.2(6) ?
P1 C1 C2 C3 . . . . -174.5(3) ?
C1 C2 C3 C4 . . . . 0.2(6) ?
C1 C2 C3 P2 . . . . -177.9(3) ?
O4 P2 C3 C2 . . . . -13.2(4) ?
O6 P2 C3 C2 . . . . 112.5(3) ?
O5 P2 C3 C2 . . . . -130.2(3) ?
O4 P2 C3 C4 . . . . 168.7(3) ?
O6 P2 C3 C4 . . . . -65.6(3) ?
O5 P2 C3 C4 . . . . 51.8(4) ?
C2 C3 C4 C5 . . . . -0.7(6) ?
P2 C3 C4 C5 . . . . 177.4(3) ?
C3 C4 C5 C6 . . . . 0.8(6) ?
C4 C5 C6 C1 . . . . -0.4(6) ?
C2 C1 C6 C5 . . . . -0.1(6) ?
P1 C1 C6 C5 . . . . 174.7(3) ?
C11 N1 C7 C8 . . . . -0.8(6) ?
Ni1 N1 C7 C8 . . . . 159.6(3) ?
N1 C7 C8 C9 . . . . -2.0(6) ?
C7 C8 C9 C10 . . . . 2.3(6) ?
C8 C9 C10 C11 . . . . 0.0(6) ?
C7 N1 C11 C10 . . . . 3.2(6) ?
Ni1 N1 C11 C10 . . . . -159.2(3) ?
C7 N1 C11 C12 . . . . -179.9(3) ?
Ni1 N1 C11 C12 . . . . 17.7(4) ?
C9 C10 C11 N1 . . . . -2.8(6) ?
C9 C10 C11 C12 . . . . -179.3(4) ?
C13 N2 C12 C13 . . . 2_566 2.5(6) ?
Ni1 N2 C12 C13 . . . 2_566 -157.1(3) ?
C13 N2 C12 C11 . . . . -178.3(3) ?
Ni1 N2 C12 C11 . . . . 22.1(4) ?
N1 C11 C12 N2 . . . . -26.0(4) ?
C10 C11 C12 N2 . . . . 150.7(4) ?
N1 C11 C12 C13 . . . 2_566 153.1(4) ?
C10 C11 C12 C13 . . . 2_566 -30.2(6) ?
C12 N2 C13 C12 . . . 2_566 -2.5(6) ?
Ni1 N2 C13 C12 . . . 2_566 157.1(3) ?
C12 N2 C13 C14 . . . . 174.8(3) ?
Ni1 N2 C13 C14 . . . . -25.5(4) ?
C18 N3 C14 C15 . . . . -5.4(5) ?
Ni1 N3 C14 C15 . . . . 160.7(3) ?
C18 N3 C14 C13 . . . . -179.6(3) ?
Ni1 N3 C14 C13 . . . . -13.5(4) ?
N2 C13 C14 N3 . . . . 25.5(4) ?
C12 C13 C14 N3 2_566 . . . -157.6(4) ?
N2 C13 C14 C15 . . . . -148.6(4) ?
C12 C13 C14 C15 2_566 . . . 28.3(6) ?
N3 C14 C15 C16 . . . . 4.3(6) ?
C13 C14 C15 C16 . . . . 178.0(4) ?
C14 C15 C16 C17 . . . . 0.5(6) ?
C15 C16 C17 C18 . . . . -4.2(6) ?
C14 N3 C18 C17 . . . . 1.5(6) ?
Ni1 N3 C18 C17 . . . . -162.6(3) ?
C16 C17 C18 N3 . . . . 3.2(6) ?
